data_4033826
loop_
_publ_author_name
'Taschner, Ian S.'
'Walker, Tia L.'
'DeHaan, Hunter S.'
'Schrage, Briana R.'
'Ziegler, Christopher J.'
'Taschner, Michael J.'

_publ_section_title
;
 Synthesis, Characterization, and Copper(II) Chelates of
 1,11-Dithia-4,8-diazacyclotetradecane.
;
_journal_issue 17
_journal_name_full 'The Journal of organic chemistry'
_journal_page_first 11091
_journal_page_last 11102
_journal_paper_doi 10.1021/acs.joc.9b01682
_journal_volume 84
_journal_year 2019
_chemical_formula_sum 'C17 H22 N2 O4 S2'
_chemical_formula_weight 382.48
_space_group_crystal_system orthorhombic
_space_group_IT_number 41
_space_group_name_Hall 'A 2 -2ab'
_space_group_name_H-M_alt 'A e a 2'
_atom_sites_solution_hydrogens mixed
_audit_creation_method SHELXL-2016/6
_cell_angle_alpha 90
_cell_angle_beta 90
_cell_angle_gamma 90
_cell_formula_units_Z 4
_cell_length_a 12.1657(6)
_cell_length_b 17.8449(9)
_cell_length_c 8.3153(4)
_cell_measurement_reflns_used 9928
_cell_measurement_temperature 100(2)
_cell_measurement_theta_max 28.36
_cell_measurement_theta_min 2.70
_cell_volume 1805.22(15)
_computing_cell_refinement 'Bruker SAINT'
_computing_data_collection 'Bruker APEX2'
_computing_data_reduction 'Bruker SAINT'
_computing_molecular_graphics 'Bruker SHELXTL'
_computing_publication_material 'Bruker SHELXTL'
_computing_structure_refinement 'SHELXL-2016/6 (Sheldrick, 2016)'
_computing_structure_solution 'SHELXT 2014/5 (Sheldrick, 2014)'
_diffrn_ambient_temperature 100(2)
_diffrn_measured_fraction_theta_full 1.000
_diffrn_measured_fraction_theta_max 0.999
_diffrn_measurement_device_type 'Bruker APEX-II CCD'
_diffrn_measurement_method '\f and \w scans'
_diffrn_radiation_type MoK\a
_diffrn_radiation_wavelength 0.71073
_diffrn_reflns_av_R_equivalents 0.0258
_diffrn_reflns_av_unetI/netI 0.0155
_diffrn_reflns_Laue_measured_fraction_full 1.000
_diffrn_reflns_Laue_measured_fraction_max 0.999
_diffrn_reflns_limit_h_max 16
_diffrn_reflns_limit_h_min -16
_diffrn_reflns_limit_k_max 23
_diffrn_reflns_limit_k_min -23
_diffrn_reflns_limit_l_max 11
_diffrn_reflns_limit_l_min -11
_diffrn_reflns_number 15843
_diffrn_reflns_point_group_measured_fraction_full 1.000
_diffrn_reflns_point_group_measured_fraction_max 0.997
_diffrn_reflns_theta_full 25.242
_diffrn_reflns_theta_max 28.359
_diffrn_reflns_theta_min 2.283
_exptl_absorpt_coefficient_mu 0.320
_exptl_absorpt_correction_T_max 0.7457
_exptl_absorpt_correction_T_min 0.7102
_exptl_absorpt_correction_type multi-scan
_exptl_absorpt_process_details SADABS
_exptl_crystal_colour colourless
_exptl_crystal_density_diffrn 1.407
_exptl_crystal_density_meas ?
_exptl_crystal_density_method 'not measured'
_exptl_crystal_description block
_exptl_crystal_F_000 808
_exptl_crystal_size_max 0.776
_exptl_crystal_size_mid 0.733
_exptl_crystal_size_min 0.470
_refine_diff_density_max 0.277
_refine_diff_density_min -0.235
_refine_diff_density_rms 0.039
_refine_ls_abs_structure_details
; 
 Flack x determined using 1009 quotients [(I+)-(I-)]/[(I+)+(I-)] 
 (Parsons, Flack and Wagner, Acta Cryst. B69 (2013) 249-259). 
;
_refine_ls_abs_structure_Flack 0.057(17)
_refine_ls_extinction_method none
_refine_ls_goodness_of_fit_ref 1.012
_refine_ls_hydrogen_treatment mixed
_refine_ls_matrix_type full
_refine_ls_number_parameters 119
_refine_ls_number_reflns 2248
_refine_ls_number_restraints 1
_refine_ls_restrained_S_all 1.012
_refine_ls_R_factor_all 0.0223
_refine_ls_R_factor_gt 0.0217
_refine_ls_shift/su_max 0.001
_refine_ls_shift/su_mean 0.000
_refine_ls_structure_factor_coef Fsqd
_refine_ls_weighting_details 'w=1/[\s^2^(Fo^2^)+(0.0373P)^2^+0.8996P] where P=(Fo^2^+2Fc^2^)/3'
_refine_ls_weighting_scheme calc
_refine_ls_wR_factor_gt 0.0594
_refine_ls_wR_factor_ref 0.0600
_reflns_Friedel_coverage 0.866
_reflns_Friedel_fraction_full 1.000
_reflns_Friedel_fraction_max 0.995
_reflns_number_gt 2207
_reflns_number_total 2248
_reflns_threshold_expression 'I > 2\s(I)'
_cod_data_source_file jo9b01682_si_005.cif
_cod_data_source_block 7
_cod_depositor_comments
;
The following automatic conversions were performed:

data item '_exptl_crystal_density_meas' value 'not measured' was
changed to '?' -- the value is perceived as not measured.

Automatic conversion script
Id: cif_fix_values 6909 2019-04-08 15:41:33Z antanas 
;
_cod_original_sg_symbol_Hall 'A 2 -2ac'
_cod_original_sg_symbol_H-M 'A b a 2'
_cod_database_code 4033826
_shelx_shelxl_version_number 2016/6
_shelx_space_group_comment
; 
The symmetry employed for this shelxl refinement is uniquely defined 
by the following loop, which should always be used as a source of 
symmetry information in preference to the above space-group names. 
They are only intended as comments. 
;

loop_
_space_group_symop_operation_xyz
'x, y, z'
'-x, -y, z'
'-x+1/2, y+1/2, z'
'x+1/2, -y+1/2, z'
'x, y+1/2, z+1/2'
'-x, -y+1/2, z+1/2'
'-x+1/2, y+1, z+1/2'
'x+1/2, -y+1, z+1/2'

loop_
_atom_site_label
_atom_site_type_symbol
_atom_site_fract_x
_atom_site_fract_y
_atom_site_fract_z
_atom_site_U_iso_or_equiv
_atom_site_adp_type
_atom_site_occupancy
_atom_site_site_symmetry_order
_atom_site_calc_flag
_atom_site_refinement_flags_posn
_atom_site_refinement_flags_adp
_atom_site_refinement_flags_occupancy
C1 C 0.500000 0.500000 0.7191(3) 0.0203(5) Uani 1 2 d S T P
H1A H 0.564219 0.490351 0.789205 0.024 Uiso 0.5 1 calc R U P
H1B H 0.435779 0.509650 0.789201 0.024 Uiso 0.5 1 calc R U P
C2 C 0.52244(15) 0.56940(11) 0.6174(2) 0.0173(4) Uani 1 1 d . . .
H2A H 0.468955 0.572408 0.527924 0.021 Uiso 1 1 calc R U .
H2B H 0.515040 0.615118 0.683992 0.021 Uiso 1 1 calc R U .
C3 C 0.66465(14) 0.71185(9) 0.4759(2) 0.0138(3) Uani 1 1 d . . .
C4 C 0.56994(14) 0.75355(9) 0.4488(2) 0.0158(4) Uani 1 1 d . . .
H5 H 0.509832 0.732492 0.391543 0.019 Uiso 1 1 calc R U .
C5 C 0.56451(15) 0.82656(10) 0.5067(2) 0.0171(3) Uani 1 1 d . . .
H6 H 0.500112 0.855436 0.488373 0.021 Uiso 1 1 calc R U .
C6 C 0.65200(16) 0.85804(10) 0.5911(2) 0.0173(4) Uani 1 1 d . . .
C7 C 0.64606(18) 0.93739(11) 0.6519(3) 0.0243(4) Uani 1 1 d . . .
H10A H 0.697072 0.943595 0.742157 0.036 Uiso 1 1 calc R U .
H10B H 0.571036 0.948241 0.687954 0.036 Uiso 1 1 calc R U .
H10C H 0.666215 0.971985 0.565268 0.036 Uiso 1 1 calc R U .
C8 C 0.74564(16) 0.81465(10) 0.6177(2) 0.0189(4) Uani 1 1 d . . .
H8 H 0.805446 0.835327 0.676262 0.023 Uiso 1 1 calc R U .
C9 C 0.75294(16) 0.74201(10) 0.5604(2) 0.0175(3) Uani 1 1 d . . .
H9 H 0.817365 0.713126 0.578460 0.021 Uiso 1 1 calc R U .
H3 H 0.679(2) 0.5657(15) 0.633(4) 0.024(6) Uiso 1 1 d . . .
N1 N 0.63514(13) 0.56371(8) 0.55335(18) 0.0144(3) Uani 1 1 d . . .
O1 O 0.59561(12) 0.61006(7) 0.27913(16) 0.0203(3) Uani 1 1 d . . .
O2 O 0.78671(11) 0.60158(7) 0.37906(16) 0.0197(3) Uani 1 1 d . . .
S1 S 0.67293(3) 0.61868(2) 0.40770(6) 0.01375(11) Uani 1 1 d . . .

loop_
_atom_site_aniso_label
_atom_site_aniso_U_11
_atom_site_aniso_U_22
_atom_site_aniso_U_33
_atom_site_aniso_U_23
_atom_site_aniso_U_13
_atom_site_aniso_U_12
C1 0.0229(13) 0.0227(13) 0.0154(11) 0.000 0.000 -0.0070(10)
C2 0.0161(9) 0.0168(8) 0.0190(8) -0.0017(6) 0.0027(7) -0.0012(7)
C3 0.0169(8) 0.0114(7) 0.0132(7) -0.0005(6) 0.0025(7) -0.0002(6)
C4 0.0151(8) 0.0160(8) 0.0164(9) 0.0000(6) 0.0000(6) 0.0003(6)
C5 0.0160(8) 0.0157(8) 0.0195(8) 0.0017(6) 0.0024(6) 0.0022(6)
C6 0.0205(8) 0.0136(8) 0.0177(8) 0.0004(6) 0.0053(7) -0.0027(7)
C7 0.0267(10) 0.0142(8) 0.0320(11) -0.0041(8) 0.0050(8) -0.0032(7)
C8 0.0182(8) 0.0161(8) 0.0223(9) -0.0013(6) -0.0020(8) -0.0042(8)
C9 0.0156(8) 0.0180(8) 0.0190(8) 0.0009(7) -0.0017(7) -0.0002(7)
N1 0.0153(7) 0.0146(7) 0.0133(7) 0.0015(5) -0.0002(6) -0.0008(5)
O1 0.0291(8) 0.0176(6) 0.0141(6) -0.0018(5) -0.0038(5) -0.0017(5)
O2 0.0201(6) 0.0185(6) 0.0206(7) -0.0016(5) 0.0059(5) 0.0028(5)
S1 0.01716(19) 0.01209(17) 0.01201(18) -0.00138(17) 0.00140(17) 0.00071(13)

loop_
_atom_type_symbol
_atom_type_description
_atom_type_scat_dispersion_real
_atom_type_scat_dispersion_imag
_atom_type_scat_source
C C 0.0033 0.0016 'International Tables Vol C Tables 4.2.6.8 and 6.1.1.4'
H H 0.0000 0.0000 'International Tables Vol C Tables 4.2.6.8 and 6.1.1.4'
N N 0.0061 0.0033 'International Tables Vol C Tables 4.2.6.8 and 6.1.1.4'
O O 0.0106 0.0060 'International Tables Vol C Tables 4.2.6.8 and 6.1.1.4'
S S 0.1246 0.1234 'International Tables Vol C Tables 4.2.6.8 and 6.1.1.4'

loop_
_geom_angle_atom_site_label_1
_geom_angle_atom_site_label_2
_geom_angle_atom_site_label_3
_geom_angle
_geom_angle_site_symmetry_1
C2 C1 C2 112.6(2) 2_665
C2 C1 H1A 109.1 2_665
C2 C1 H1A 109.1 .
C2 C1 H1B 109.1 2_665
C2 C1 H1B 109.1 .
H1A C1 H1B 107.8 .
N1 C2 C1 108.12(13) .
N1 C2 H2A 110.1 .
C1 C2 H2A 110.1 .
N1 C2 H2B 110.1 .
C1 C2 H2B 110.1 .
H2A C2 H2B 108.4 .
C4 C3 C9 120.98(16) .
C4 C3 S1 120.06(13) .
C9 C3 S1 118.94(13) .
C3 C4 C5 118.99(16) .
C3 C4 H5 120.5 .
C5 C4 H5 120.5 .
C4 C5 C6 121.06(17) .
C4 C5 H6 119.5 .
C6 C5 H6 119.5 .
C5 C6 C8 118.69(16) .
C5 C6 C7 120.80(17) .
C8 C6 C7 120.52(17) .
C6 C7 H10A 109.5 .
C6 C7 H10B 109.5 .
H10A C7 H10B 109.5 .
C6 C7 H10C 109.5 .
H10A C7 H10C 109.5 .
H10B C7 H10C 109.5 .
C9 C8 C6 121.17(17) .
C9 C8 H8 119.4 .
C6 C8 H8 119.4 .
C8 C9 C3 119.11(17) .
C8 C9 H9 120.4 .
C3 C9 H9 120.4 .
C2 N1 S1 119.40(12) .
C2 N1 H3 107.6(18) .
S1 N1 H3 112.0(18) .
O1 S1 O2 119.07(9) .
O1 S1 N1 107.80(8) .
O2 S1 N1 105.53(8) .
O1 S1 C3 107.74(8) .
O2 S1 C3 108.01(8) .
N1 S1 C3 108.29(8) .

loop_
_geom_bond_atom_site_label_1
_geom_bond_atom_site_label_2
_geom_bond_distance
_geom_bond_site_symmetry_2
C1 C2 1.524(2) 2_665
C1 C2 1.524(2) .
C1 H1A 0.9900 .
C1 H1B 0.9900 .
C2 N1 1.474(2) .
C2 H2A 0.9900 .
C2 H2B 0.9900 .
C3 C4 1.390(2) .
C3 C9 1.392(2) .
C3 S1 1.7596(17) .
C4 C5 1.390(2) .
C4 H5 0.9500 .
C5 C6 1.393(3) .
C5 H6 0.9500 .
C6 C8 1.395(3) .
C6 C7 1.505(2) .
C7 H10A 0.9800 .
C7 H10B 0.9800 .
C7 H10C 0.9800 .
C8 C9 1.384(2) .
C8 H8 0.9500 .
C9 H9 0.9500 .
N1 S1 1.6249(15) .
N1 H3 0.85(3) .
O1 S1 1.4323(14) .
O2 S1 1.4373(13) .
